data_4513667
loop_
_publ_author_name
'Chen, Honghong'
'Ma, Qi'
'Zhou, Yuqiao'
'Yang, Zhou'
'Jazbinsek, Mojca'
'Bian, Yongzhong'
'Ye, Ning'
'Wang, Dong'
'Cao, Hui'
'He, Wanli'

_publ_section_title
;
 Engineering of Organic Chromophores with Large Second-Order Optical
 Nonlinearity and Superior Crystal Growth Ability
;
_journal_issue 11
_journal_name_full 'Crystal Growth &amp; Design'
_journal_page_first 5560
_journal_paper_doi 10.1021/acs.cgd.5b01216
_journal_volume 15
_journal_year 2015
_chemical_formula_sum 'C25 H27 I N2'
_chemical_formula_weight 482.39
_chemical_name_systematic
; 
 ? 
;
_space_group_IT_number 4
_symmetry_cell_setting monoclinic
_symmetry_space_group_name_Hall 'P 2yb'
_symmetry_space_group_name_H-M 'P 1 21 1'
_atom_sites_solution_hydrogens geom
_atom_sites_solution_primary direct
_atom_sites_solution_secondary difmap
_audit_creation_method SHELXL-97
_cell_angle_alpha 90.00
_cell_angle_beta 106.747(16)
_cell_angle_gamma 90.00
_cell_formula_units_Z 2
_cell_length_a 7.3145(12)
_cell_length_b 12.6040(14)
_cell_length_c 12.3506(19)
_cell_measurement_temperature 293(2)
_cell_volume 1090.3(3)
_computing_cell_refinement 'Bruker FRAMBO'
_computing_data_collection 'Bruker FRAMBO'
_computing_data_reduction 'Bruker SHELXTL'
_computing_molecular_graphics 'Bruker SHELXTL'
_computing_publication_material 'Bruker SHELXTL'
_computing_structure_refinement 'SHELXL-97 (Sheldrick, 1997)'
_computing_structure_solution 'SHELXS-97 (Sheldrick, 1990)'
_diffrn_ambient_temperature 293(2)
_diffrn_detector_area_resol_mean 16.2141
_diffrn_measured_fraction_theta_full 0.998
_diffrn_measured_fraction_theta_max 0.998
_diffrn_measurement_device_type 'Xcalibur, Eos, Gemini'
_diffrn_measurement_method '\w scans'
_diffrn_radiation_monochromator graphite
_diffrn_radiation_source 'fine-focus sealed tube'
_diffrn_radiation_type MoK\a
_diffrn_radiation_wavelength 0.71073
_diffrn_reflns_av_R_equivalents 0.0270
_diffrn_reflns_av_sigmaI/netI 0.0344
_diffrn_reflns_limit_h_max 8
_diffrn_reflns_limit_h_min -8
_diffrn_reflns_limit_k_max 14
_diffrn_reflns_limit_k_min -14
_diffrn_reflns_limit_l_max 14
_diffrn_reflns_limit_l_min -14
_diffrn_reflns_number 6842
_diffrn_reflns_theta_full 25.00
_diffrn_reflns_theta_max 25.00
_diffrn_reflns_theta_min 3.23
_exptl_absorpt_coefficient_mu 1.481
_exptl_absorpt_correction_T_max 1.00000
_exptl_absorpt_correction_T_min 0.89477
_exptl_absorpt_correction_type multi-scan
_exptl_crystal_colour purple
_exptl_crystal_density_diffrn 1.463
_exptl_crystal_density_meas 1.463
_exptl_crystal_density_method 'not measured'
_exptl_crystal_description block
_exptl_crystal_F_000 484.0
_exptl_crystal_size_max 0.16
_exptl_crystal_size_mid 0.12
_exptl_crystal_size_min 0.1
_refine_diff_density_max 0.455
_refine_diff_density_min -0.277
_refine_diff_density_rms 0.045
_refine_ls_abs_structure_details 'Flack H D (1983), Acta Cryst. A39, 876-881'
_refine_ls_abs_structure_Flack 0.00
_refine_ls_extinction_method none
_refine_ls_goodness_of_fit_ref 1.004
_refine_ls_hydrogen_treatment mixed
_refine_ls_matrix_type full
_refine_ls_number_parameters 253
_refine_ls_number_reflns 3550
_refine_ls_number_restraints 1
_refine_ls_restrained_S_all 1.004
_refine_ls_R_factor_all 0.0314
_refine_ls_R_factor_gt 0.0260
_refine_ls_shift/su_max 0.000
_refine_ls_shift/su_mean 0.000
_refine_ls_structure_factor_coef Fsqd
_refine_ls_weighting_details 'calc w=1/[\s^2^(Fo^2^)+(0.0273P)^2^+0.0000P] where P=(Fo^2^+2Fc^2^)/3'
_refine_ls_weighting_scheme calc
_refine_ls_wR_factor_gt 0.0551
_refine_ls_wR_factor_ref 0.0568
_reflns_number_gt 3213
_reflns_number_total 3550
_reflns_threshold_expression >2sigma(I)
_cod_data_source_file cg5b01216_si_001.cif
_cod_data_source_block P-BI-1
_cod_depositor_comments
;
The following automatic conversions were performed:

'_symmetry_cell_setting' value 'Monoclinic' changed to 'monoclinic'
according to
/usr/data/users/saulius/crontab/automatic-downloads/rss-feeds/ACS/lib/dictionaries/cif_core.dic
dictionary named 'cif_core.dic' version 2.4.2 from 2011-04-26.

Automatic conversion script
Id: cif_fix_values 3271 2015-04-21 07:52:19Z andrius 

 Adding full bibliography for 4513667--4513669.cif.
;
_cod_original_sg_symbol_H-M P2(1)
_cod_database_code 4513667

loop_
_symmetry_equiv_pos_as_xyz
'x, y, z'
'-x, y+1/2, -z'

loop_
_atom_site_label
_atom_site_type_symbol
_atom_site_fract_x
_atom_site_fract_y
_atom_site_fract_z
_atom_site_U_iso_or_equiv
_atom_site_adp_type
_atom_site_occupancy
_atom_site_symmetry_multiplicity
_atom_site_calc_flag
_atom_site_refinement_flags
I001 I 0.27983(3) 0.83645(4) 0.128302(18) 0.05672(9) Uani 1 1 d .
C10 C 0.6973(4) 0.8349(6) -0.2175(2) 0.0398(6) Uani 1 1 d .
C11 C 0.7149(7) 0.9170(5) -0.1440(6) 0.0432(16) Uani 1 1 d .
N2 N 0.7316(8) 0.8773(3) -0.0350(5) 0.0395(12) Uani 1 1 d .
C19 C 0.6722(4) 0.8548(4) -0.3336(3) 0.0425(12) Uani 1 1 d .
C8 C 0.7501(8) 0.7161(5) 0.0662(5) 0.0448(14) Uani 1 1 d .
H8 H 0.7566 0.7565 0.1302 0.054 Uiso 1 1 calc R
C3 C 0.8368(5) 0.4474(3) 0.3959(3) 0.0466(10) Uani 1 1 d .
C5 C 0.8001(5) 0.4456(3) 0.1945(3) 0.0460(9) Uani 1 1 d .
H5 H 0.7936 0.4068 0.1294 0.055 Uiso 1 1 calc R
C9 C 0.7097(7) 0.7318(5) -0.1523(5) 0.0401(14) Uani 1 1 d .
C7 C 0.7599(5) 0.6086(3) 0.0810(3) 0.0422(8) Uani 1 1 d .
H7 H 0.7511 0.5666 0.0178 0.051 Uiso 1 1 calc R
C13 C 0.7317(9) 0.7716(5) -0.0326(7) 0.0417(14) Uani 1 1 d .
C015 C 0.7488(10) 0.9461(4) 0.0625(6) 0.061(2) Uani 1 1 d .
H01A H 0.7470 1.0189 0.0396 0.091 Uiso 1 1 calc R
H01B H 0.8668 0.9314 0.1193 0.091 Uiso 1 1 calc R
H01C H 0.6439 0.9331 0.0929 0.091 Uiso 1 1 calc R
C6 C 0.7828(5) 0.5558(3) 0.1870(3) 0.0420(9) Uani 1 1 d .
C4 C 0.8263(5) 0.3930(3) 0.2948(3) 0.0475(10) Uani 1 1 d .
H4 H 0.8374 0.3195 0.2961 0.057 Uiso 1 1 calc R
C1 C 0.7936(6) 0.6096(3) 0.2868(3) 0.0552(10) Uani 1 1 d .
H1 H 0.7827 0.6831 0.2849 0.066 Uiso 1 1 calc R
C2 C 0.8196(7) 0.5585(3) 0.3868(4) 0.0588(11) Uani 1 1 d .
H2 H 0.8262 0.5982 0.4513 0.071 Uiso 1 1 calc R
C14 C 0.8702(11) 0.2830(6) 0.5021(7) 0.073(2) Uani 1 1 d .
H14A H 0.8905 0.2612 0.5792 0.110 Uiso 1 1 calc R
H14B H 0.9732 0.2576 0.4754 0.110 Uiso 1 1 calc R
H14C H 0.7519 0.2541 0.4561 0.110 Uiso 1 1 calc R
N1 N 0.8629(8) 0.3970(4) 0.4957(5) 0.0623(17) Uani 1 1 d .
C15 C 0.8897(8) 0.4556(5) 0.5992(4) 0.0837(16) Uani 1 1 d .
H15A H 0.9068 0.4070 0.6612 0.126 Uiso 1 1 calc R
H15B H 0.7796 0.4990 0.5938 0.126 Uiso 1 1 calc R
H15C H 1.0006 0.4999 0.6117 0.126 Uiso 1 1 calc R
C18 C 0.6733(5) 0.9642(3) -0.3670(4) 0.0500(10) Uani 1 1 d .
C17 C 0.6991(6) 1.0452(3) -0.2841(4) 0.0565(11) Uani 1 1 d .
H17 H 0.7039 1.1155 -0.3062 0.068 Uiso 1 1 calc R
C16 C 0.7169(5) 1.0242(3) -0.1751(4) 0.0515(10) Uani 1 1 d .
H16 H 0.7300 1.0784 -0.1222 0.062 Uiso 1 1 calc R
C22 C 0.6143(8) 0.9120(5) -0.5598(5) 0.0670(16) Uani 1 1 d .
H22 H 0.5944 0.9306 -0.6352 0.080 Uiso 1 1 calc R
C21 C 0.6105(8) 0.8051(4) -0.5303(5) 0.0616(16) Uani 1 1 d .
H21 H 0.5865 0.7531 -0.5861 0.074 Uiso 1 1 calc R
C20 C 0.6425(6) 0.7768(4) -0.4188(4) 0.0555(11) Uani 1 1 d .
H20 H 0.6444 0.7054 -0.3993 0.067 Uiso 1 1 calc R
C23 C 0.6462(6) 0.9879(4) -0.4808(4) 0.0667(13) Uani 1 1 d .
H23 H 0.6503 1.0583 -0.5024 0.080 Uiso 1 1 calc R
C24 C 0.8883(5) 0.6683(3) -0.1554(3) 0.0496(9) Uani 1 1 d .
H24A H 0.8946 0.6039 -0.1130 0.074 Uiso 1 1 calc R
H24B H 1.0004 0.7101 -0.1227 0.074 Uiso 1 1 calc R
H24C H 0.8811 0.6516 -0.2323 0.074 Uiso 1 1 calc R
C25 C 0.5278(5) 0.6635(3) -0.1928(4) 0.0550(11) Uani 1 1 d .
H25A H 0.5428 0.6000 -0.1481 0.082 Uiso 1 1 calc R
H25B H 0.5070 0.6449 -0.2708 0.082 Uiso 1 1 calc R
H25C H 0.4202 0.7029 -0.1847 0.082 Uiso 1 1 calc R

loop_
_atom_site_aniso_label
_atom_site_aniso_U_11
_atom_site_aniso_U_22
_atom_site_aniso_U_33
_atom_site_aniso_U_23
_atom_site_aniso_U_13
_atom_site_aniso_U_12
I001 0.06294(14) 0.04577(13) 0.06150(15) 0.0044(2) 0.01800(10) -0.0011(2)
C10 0.0346(14) 0.0308(15) 0.0546(18) -0.007(4) 0.0139(12) -0.002(4)
C11 0.032(3) 0.031(3) 0.066(4) 0.002(2) 0.013(2) 0.0020(19)
N2 0.042(2) 0.031(2) 0.048(2) -0.0071(17) 0.0178(18) -0.0015(15)
C19 0.0367(16) 0.035(4) 0.054(2) 0.005(2) 0.0114(14) 0.0033(17)
C8 0.050(3) 0.049(3) 0.037(3) 0.004(3) 0.016(2) 0.002(3)
C3 0.044(2) 0.045(2) 0.050(2) 0.0022(19) 0.0123(17) -0.0058(17)
C5 0.048(2) 0.039(2) 0.052(2) -0.0077(18) 0.0162(17) -0.0075(16)
C9 0.046(3) 0.029(3) 0.044(3) 0.000(2) 0.012(2) 0.000(2)
C7 0.044(2) 0.038(2) 0.047(2) -0.0034(17) 0.0160(16) -0.0030(16)
C13 0.037(3) 0.029(3) 0.062(4) -0.005(2) 0.018(2) -0.002(2)
C015 0.076(5) 0.028(3) 0.087(6) -0.006(3) 0.038(4) -0.001(3)
C6 0.044(2) 0.036(2) 0.049(2) -0.0054(17) 0.0173(16) -0.0042(15)
C4 0.052(2) 0.033(2) 0.056(3) 0.0032(18) 0.0136(18) -0.0007(17)
C1 0.080(3) 0.033(2) 0.056(3) 0.0017(19) 0.025(2) -0.002(2)
C2 0.085(3) 0.045(2) 0.047(2) -0.007(2) 0.021(2) -0.004(2)
C14 0.080(5) 0.063(4) 0.080(6) 0.026(3) 0.027(4) 0.007(3)
N1 0.071(4) 0.058(4) 0.058(4) 0.009(2) 0.018(3) -0.002(3)
C15 0.103(4) 0.100(4) 0.053(3) 0.012(3) 0.029(3) -0.002(3)
C18 0.040(2) 0.044(2) 0.064(3) 0.015(2) 0.0108(18) 0.0007(18)
C17 0.055(2) 0.032(2) 0.080(3) 0.014(2) 0.015(2) 0.0050(17)
C16 0.051(3) 0.031(2) 0.072(3) -0.001(2) 0.018(2) -0.0003(18)
C22 0.063(3) 0.078(4) 0.058(3) 0.018(3) 0.014(2) -0.002(3)
C21 0.060(3) 0.067(5) 0.058(3) -0.001(2) 0.017(2) 0.005(2)
C20 0.057(3) 0.049(3) 0.063(3) 0.003(2) 0.022(2) 0.003(2)
C23 0.060(3) 0.061(3) 0.074(3) 0.022(3) 0.011(2) 0.000(2)
C24 0.058(3) 0.041(2) 0.052(2) -0.0022(18) 0.0203(19) 0.0101(19)
C25 0.052(2) 0.040(2) 0.066(3) 0.0072(19) 0.006(2) -0.0108(18)

loop_
_atom_type_symbol
_atom_type_description
_atom_type_scat_dispersion_real
_atom_type_scat_dispersion_imag
_atom_type_scat_source
C C 0.0033 0.0016 'International Tables Vol C Tables 4.2.6.8 and 6.1.1.4'
H H 0.0000 0.0000 'International Tables Vol C Tables 4.2.6.8 and 6.1.1.4'
N N 0.0061 0.0033 'International Tables Vol C Tables 4.2.6.8 and 6.1.1.4'
I I -0.4742 1.8119 'International Tables Vol C Tables 4.2.6.8 and 6.1.1.4'

loop_
_geom_angle_atom_site_label_1
_geom_angle_atom_site_label_2
_geom_angle_atom_site_label_3
_geom_angle
C11 C10 C19 120.1(6)
C11 C10 C9 108.6(3)
C19 C10 C9 131.3(5)
C10 C11 C16 123.8(6)
C10 C11 N2 109.5(5)
C16 C11 N2 126.7(6)
C13 N2 C11 112.1(6)
C13 N2 C015 125.2(8)
C11 N2 C015 122.8(5)
C20 C19 C10 125.4(5)
C20 C19 C18 117.8(4)
C10 C19 C18 116.8(5)
C7 C8 C13 127.6(6)
C7 C8 H8 116.2
C13 C8 H8 116.2
N1 C3 C4 122.5(4)
N1 C3 C2 121.8(4)
C4 C3 C2 115.7(4)
C4 C5 C6 121.9(4)
C4 C5 H5 119.1
C6 C5 H5 119.1
C10 C9 C13 101.9(4)
C10 C9 C24 110.6(4)
C13 C9 C24 109.9(5)
C10 C9 C25 113.1(4)
C13 C9 C25 109.8(5)
C24 C9 C25 111.1(4)
C8 C7 C6 124.8(4)
C8 C7 H7 117.6
C6 C7 H7 117.6
N2 C13 C8 121.7(8)
N2 C13 C9 107.9(7)
C8 C13 C9 130.3(6)
N2 C015 H01A 109.5
N2 C015 H01B 109.5
H01A C015 H01B 109.5
N2 C015 H01C 109.5
H01A C015 H01C 109.5
H01B C015 H01C 109.5
C1 C6 C5 116.6(3)
C1 C6 C7 123.0(3)
C5 C6 C7 120.4(3)
C5 C4 C3 121.7(3)
C5 C4 H4 119.2
C3 C4 H4 119.2
C2 C1 C6 122.2(4)
C2 C1 H1 118.9
C6 C1 H1 118.9
C1 C2 C3 122.0(4)
C1 C2 H2 119.0
C3 C2 H2 119.0
N1 C14 H14A 109.5
N1 C14 H14B 109.5
H14A C14 H14B 109.5
N1 C14 H14C 109.5
H14A C14 H14C 109.5
H14B C14 H14C 109.5
C3 N1 C14 120.9(7)
C3 N1 C15 121.1(5)
C14 N1 C15 118.0(7)
N1 C15 H15A 109.5
N1 C15 H15B 109.5
H15A C15 H15B 109.5
N1 C15 H15C 109.5
H15A C15 H15C 109.5
H15B C15 H15C 109.5
C23 C18 C17 121.6(4)
C23 C18 C19 118.9(4)
C17 C18 C19 119.5(4)
C16 C17 C18 122.4(4)
C16 C17 H17 118.8
C18 C17 H17 118.8
C17 C16 C11 117.3(4)
C17 C16 H16 121.4
C11 C16 H16 121.4
C23 C22 C21 120.8(5)
C23 C22 H22 119.6
C21 C22 H22 119.6
C20 C21 C22 120.0(5)
C20 C21 H21 120.0
C22 C21 H21 120.0
C21 C20 C19 120.8(4)
C21 C20 H20 119.6
C19 C20 H20 119.6
C22 C23 C18 121.7(4)
C22 C23 H23 119.1
C18 C23 H23 119.1
C9 C24 H24A 109.5
C9 C24 H24B 109.5
H24A C24 H24B 109.5
C9 C24 H24C 109.5
H24A C24 H24C 109.5
H24B C24 H24C 109.5
C9 C25 H25A 109.5
C9 C25 H25B 109.5
H25A C25 H25B 109.5
C9 C25 H25C 109.5
H25A C25 H25C 109.5
H25B C25 H25C 109.5

loop_
_geom_bond_atom_site_label_1
_geom_bond_atom_site_label_2
_geom_bond_distance
C10 C11 1.358(9)
C10 C19 1.415(5)
C10 C9 1.517(9)
C11 C16 1.406(7)
C11 N2 1.408(8)
N2 C13 1.333(5)
N2 C015 1.460(8)
C19 C20 1.410(6)
C19 C18 1.440(6)
C8 C7 1.366(6)
C8 C13 1.379(9)
C8 H8 0.9300
C3 N1 1.351(7)
C3 C4 1.407(5)
C3 C2 1.408(5)
C5 C4 1.369(5)
C5 C6 1.395(5)
C5 H5 0.9300
C9 C13 1.525(9)
C9 C24 1.541(6)
C9 C25 1.542(7)
C7 C6 1.435(6)
C7 H7 0.9300
C015 H01A 0.9600
C015 H01B 0.9600
C015 H01C 0.9600
C6 C1 1.388(5)
C4 H4 0.9300
C1 C2 1.357(6)
C1 H1 0.9300
C2 H2 0.9300
C14 N1 1.439(5)
C14 H14A 0.9600
C14 H14B 0.9600
C14 H14C 0.9600
N1 C15 1.441(7)
C15 H15A 0.9600
C15 H15B 0.9600
C15 H15C 0.9600
C18 C23 1.394(6)
C18 C17 1.419(6)
C17 C16 1.341(6)
C17 H17 0.9300
C16 H16 0.9300
C22 C23 1.338(8)
C22 C21 1.398(7)
C22 H22 0.9300
C21 C20 1.377(7)
C21 H21 0.9300
C20 H20 0.9300
C23 H23 0.9300
C24 H24A 0.9600
C24 H24B 0.9600
C24 H24C 0.9600
C25 H25A 0.9600
C25 H25B 0.9600
C25 H25C 0.9600
